data_2206965
loop_
_publ_author_name
'Okabe, Nobuo'
'Aziyama, Toshihiko'
'Odoko, Mamiko'

_publ_section_title (1,2-Benzenediolato-\k^2^<i>O</i>,<i>O</i>')(2,2'-biquinoline-\k^2^<i>N</i>,<i>N</i>')palladium(II)
_journal_coeditor_code HB6273
_journal_issue 10
_journal_name_full 'Acta Crystallographica Section E'
_journal_page_first m2154
_journal_page_last m2156
_journal_paper_doi 10.1107/S160053680503062X
_journal_volume 61
_journal_year 2005
_chemical_formula_iupac '[Pd (C6 H4 O2) (C18 H12 N2)]'
_chemical_formula_moiety 'C24 H16 N2 O2 Pd'
_chemical_formula_sum 'C24 H16 N2 O2 Pd'
_chemical_formula_weight 470.81
_chemical_name_systematic
;
(1,2-Benzenediolato-\k^2^O,O')((2,2'-biquinoline-\k^2^N,N')palladium(II)
;
_space_group_IT_number 14
_symmetry_cell_setting monoclinic
_symmetry_space_group_name_Hall '-P 2ybc'
_symmetry_space_group_name_H-M 'P 1 21/c 1'
_cell_angle_alpha 90
_cell_angle_beta 95.635(10)
_cell_angle_gamma 90
_cell_formula_units_Z 4
_cell_length_a 11.042(2)
_cell_length_b 9.487(2)
_cell_length_c 17.796(2)
_cell_measurement_reflns_used 25
_cell_measurement_temperature 296.2
_cell_measurement_theta_max 15.0
_cell_measurement_theta_min 14.4
_cell_volume 1855.2(6)
_computing_cell_refinement 'MSC/AFC Diffractometer Control Software'
_computing_data_collection
;
MSC/AFC Diffractometer Control Software  (Molecular Structure Corporation,
1992)
;
_computing_data_reduction 'TEXSAN (Molecular Structure Corporation, 2000)'
_computing_molecular_graphics 'ORTEPII (Johnson, 1976)'
_computing_publication_material 'TEXSAN (Molecular Structure Corporation, 2000)'
_computing_structure_refinement 'SHELXL97 (Sheldrick, 1997)'
_computing_structure_solution 'SIR97 (Altomare et al., 1999)'
_diffrn_measured_fraction_theta_full 1.000
_diffrn_measured_fraction_theta_max 1.000
_diffrn_measurement_device_type 'Rigaku AFC-5R'
_diffrn_measurement_method \w-2\q
_diffrn_radiation_type 'Mo K\a'
_diffrn_radiation_wavelength 0.7107
_diffrn_reflns_av_R_equivalents 0.043
_diffrn_reflns_limit_h_max 14
_diffrn_reflns_limit_h_min 0
_diffrn_reflns_limit_k_max 12
_diffrn_reflns_limit_k_min 0
_diffrn_reflns_limit_l_max 23
_diffrn_reflns_limit_l_min -23
_diffrn_reflns_number 4749
_diffrn_reflns_theta_full 27.50
_diffrn_reflns_theta_max 27.51
_diffrn_standards_decay_% 0.37
_diffrn_standards_interval_count 150
_diffrn_standards_number 3
_exptl_absorpt_coefficient_mu 1.024
_exptl_absorpt_correction_T_max 0.903
_exptl_absorpt_correction_T_min 0.832
_exptl_absorpt_correction_type psi-scan
_exptl_absorpt_process_details '(North et al., 1968)'
_exptl_crystal_colour blue
_exptl_crystal_density_diffrn 1.686
_exptl_crystal_density_method 'not measured'
_exptl_crystal_description plate
_exptl_crystal_F_000 944.0
_exptl_crystal_size_max 0.20
_exptl_crystal_size_mid 0.15
_exptl_crystal_size_min 0.10
_refine_diff_density_max 0.47
_refine_diff_density_min -0.35
_refine_ls_extinction_expression Fc^*^=kFc[1+0.001xFc^2^\l^3^/sin(2\q)]^-1/4^
_refine_ls_extinction_method none
_refine_ls_goodness_of_fit_ref 1.068
_refine_ls_hydrogen_treatment constr
_refine_ls_number_parameters 262
_refine_ls_number_reflns 4267
_refine_ls_R_factor_gt 0.0323
_refine_ls_shift/su_max 0.0020
_refine_ls_structure_factor_coef Fsqd
_refine_ls_weighting_details 'w = 1/[\s^2^(Fo^2^) + (0.0349P)^2^] where P = (Fo^2^+2Fc^2^)/3'
_refine_ls_weighting_scheme calc
_refine_ls_wR_factor_ref 0.0887
_reflns_number_gt 2996
_reflns_number_total 4267
_reflns_threshold_expression I>2\s(I)
_cod_data_source_file hb6273.cif
_cod_data_source_block I
_cod_original_sg_symbol_H-M 'P 21/c'
_cod_database_code 2206965

loop_
_symmetry_equiv_pos_as_xyz
x,y,z
-x,1/2+y,1/2-z
-x,-y,-z
x,1/2-y,1/2+z

loop_
_atom_site_label
_atom_site_fract_x
_atom_site_fract_y
_atom_site_fract_z
_atom_site_U_iso_or_equiv
_atom_site_adp_type
_atom_site_calc_flag
_atom_site_occupancy
_atom_site_type_symbol
Pd1 0.05885(2) 0.11461(2) 0.630430(10) 0.03864(9) Uani d 1.00 Pd
O1 0.0582(2) -0.0464(3) 0.70180(10) 0.0486(6) Uani d 1.00 O
O2 0.2308(2) 0.1338(2) 0.67460(10) 0.0477(6) Uani d 1.00 O
N1 -0.1090(2) 0.0813(3) 0.57250(10) 0.0363(6) Uani d 1.00 N
N2 0.0631(2) 0.2649(3) 0.5482(2) 0.0409(6) Uani d 1.00 N
C2 -0.1195(3) 0.1450(4) 0.5050(2) 0.0387(7) Uani d 1.00 C
C3 -0.2194(3) 0.1224(4) 0.4512(2) 0.0474(8) Uani d 1.00 C
C4 -0.3056(3) 0.0267(4) 0.4649(2) 0.0486(9) Uani d 1.00 C
C5 -0.2987(3) -0.0417(4) 0.5348(2) 0.0425(8) Uani d 1.00 C
C6 -0.3882(3) -0.1396(4) 0.5528(2) 0.0570(10) Uani d 1.00 C
C7 -0.3828(4) -0.1980(5) 0.6223(2) 0.0620(10) Uani d 1.00 C
C8 -0.2884(3) -0.1644(4) 0.6768(2) 0.0534(9) Uani d 1.00 C
C9 -0.1985(3) -0.0728(4) 0.6616(2) 0.0458(8) Uani d 1.00 C
C10 -0.2007(3) -0.0094(3) 0.5898(2) 0.0391(7) Uani d 1.00 C
C12 -0.0208(3) 0.2425(3) 0.4903(2) 0.0404(7) Uani d 1.00 C
C13 -0.0154(4) 0.3061(4) 0.4196(2) 0.0487(8) Uani d 1.00 C
C14 0.0775(4) 0.3945(4) 0.4086(2) 0.0553(9) Uani d 1.00 C
C15 0.1649(4) 0.4264(4) 0.4684(2) 0.0531(9) Uani d 1.00 C
C16 0.2619(4) 0.5215(4) 0.4608(3) 0.0720(10) Uani d 1.00 C
C17 0.3390(4) 0.5557(5) 0.5219(4) 0.092(2) Uani d 1.00 C
C18 0.3237(5) 0.4990(5) 0.5931(4) 0.098(2) Uani d 1.00 C
C19 0.2333(4) 0.4036(4) 0.6023(3) 0.0750(10) Uani d 1.00 C
C20 0.1538(3) 0.3630(3) 0.5397(2) 0.0496(9) Uani d 1.00 C
C21 0.1731(3) -0.0774(4) 0.7297(2) 0.0401(7) Uani d 1.00 C
C22 0.2017(3) -0.2026(4) 0.7679(2) 0.0485(9) Uani d 1.00 C
C23 0.3229(3) -0.2311(4) 0.7931(2) 0.0530(9) Uani d 1.00 C
C24 0.4124(3) -0.1369(4) 0.7801(2) 0.0519(9) Uani d 1.00 C
C25 0.3840(3) -0.0112(4) 0.7418(2) 0.0503(9) Uani d 1.00 C
C26 0.2644(3) 0.0181(4) 0.7160(2) 0.0411(7) Uani d 1.00 C
H3 -0.2263 0.1731 0.4062 0.0569 Uiso calc 1.00 H
H4 -0.3689 0.0065 0.4281 0.0583 Uiso calc 1.00 H
H6 -0.4512 -0.1639 0.5166 0.0690 Uiso calc 1.00 H
H7 -0.4427 -0.2612 0.6337 0.0748 Uiso calc 1.00 H
H8 -0.2864 -0.2049 0.7245 0.0641 Uiso calc 1.00 H
H9 -0.1357 -0.0523 0.6987 0.0549 Uiso calc 1.00 H
H13 -0.0754 0.2878 0.3804 0.0585 Uiso calc 1.00 H
H14 0.0831 0.4340 0.3613 0.0663 Uiso calc 1.00 H
H16 0.2725 0.5603 0.4139 0.0858 Uiso calc 1.00 H
H17 0.4029 0.6176 0.5166 0.1110 Uiso calc 1.00 H
H18 0.3758 0.5266 0.6348 0.1179 Uiso calc 1.00 H
H19 0.2245 0.3660 0.6498 0.0894 Uiso calc 1.00 H
H22 0.1408 -0.2666 0.7765 0.0582 Uiso calc 1.00 H
H23 0.3429 -0.3146 0.8188 0.0636 Uiso calc 1.00 H
H24 0.4929 -0.1569 0.7970 0.0623 Uiso calc 1.00 H
H25 0.4452 0.0526 0.7335 0.0604 Uiso calc 1.00 H

loop_
_atom_site_aniso_label
_atom_site_aniso_U_11
_atom_site_aniso_U_22
_atom_site_aniso_U_33
_atom_site_aniso_U_12
_atom_site_aniso_U_13
_atom_site_aniso_U_23
Pd1 0.04110(10) 0.03470(10) 0.03890(10) -0.00020(10) -0.00220(10) -0.00160(10)
O1 0.0410(10) 0.0520(10) 0.0510(10) -0.0030(10) -0.0020(10) 0.0110(10)
O2 0.0470(10) 0.0380(10) 0.0550(10) -0.0070(10) -0.0090(10) 0.0060(10)
N1 0.0380(10) 0.0360(10) 0.0350(10) 0.0040(10) 0.0040(10) -0.0030(10)
N2 0.042(2) 0.0340(10) 0.046(2) 0.0030(10) 0.0010(10) -0.0010(10)
C2 0.041(2) 0.041(2) 0.035(2) 0.0070(10) 0.0060(10) -0.0050(10)
C3 0.047(2) 0.059(2) 0.035(2) 0.002(2) 0.0020(10) -0.002(2)
C4 0.042(2) 0.063(2) 0.040(2) 0.001(2) -0.002(2) -0.008(2)
C5 0.038(2) 0.044(2) 0.046(2) 0.003(2) 0.0060(10) -0.006(2)
C6 0.043(2) 0.068(3) 0.060(2) -0.011(2) 0.001(2) -0.003(2)
C7 0.053(2) 0.062(3) 0.073(3) -0.015(2) 0.012(2) 0.007(2)
C8 0.051(2) 0.055(2) 0.055(2) -0.001(2) 0.009(2) 0.008(2)
C9 0.043(2) 0.048(2) 0.046(2) 0.004(2) 0.001(2) 0.002(2)
C10 0.036(2) 0.037(2) 0.045(2) 0.0070(10) 0.0080(10) -0.0050(10)
C12 0.046(2) 0.035(2) 0.041(2) 0.0070(10) 0.0050(10) -0.0050(10)
C13 0.060(2) 0.048(2) 0.039(2) -0.005(2) 0.005(2) -0.001(2)
C14 0.070(3) 0.048(2) 0.051(2) -0.002(2) 0.017(2) 0.001(2)
C15 0.052(2) 0.034(2) 0.074(3) 0.003(2) 0.014(2) 0.000(2)
C16 0.060(3) 0.048(2) 0.109(4) -0.006(2) 0.021(3) 0.012(2)
C17 0.058(3) 0.048(3) 0.168(6) -0.013(2) -0.005(3) 0.029(3)
C18 0.085(4) 0.054(3) 0.143(5) -0.027(3) -0.052(3) 0.031(3)
C19 0.080(3) 0.044(2) 0.092(3) -0.015(2) -0.032(3) 0.021(2)
C20 0.044(2) 0.030(2) 0.073(3) 0.0030(10) -0.003(2) 0.003(2)
C21 0.040(2) 0.045(2) 0.034(2) -0.0010(10) -0.0010(10) -0.0020(10)
C22 0.049(2) 0.050(2) 0.046(2) -0.005(2) 0.002(2) 0.008(2)
C23 0.056(2) 0.050(2) 0.051(2) 0.003(2) -0.001(2) 0.009(2)
C24 0.049(2) 0.053(2) 0.052(2) 0.004(2) -0.007(2) 0.005(2)
C25 0.045(2) 0.050(2) 0.055(2) -0.009(2) -0.001(2) 0.001(2)
C26 0.049(2) 0.037(2) 0.037(2) -0.0050(10) 0.0000(10) -0.0020(10)

loop_
_atom_type_symbol
_atom_type_description
_atom_type_scat_dispersion_real
_atom_type_scat_dispersion_imag
_atom_type_scat_source
C C 0.003 0.002
;International Tables for Crystallography
(1992, Vol. C, Tables 4.2.6.8 and 6.1.1.4)
;
H H 0.000 0.000
;International Tables for Crystallography
(1992, Vol. C, Table 6.1.1.4)
;
O O 0.011 0.006
;International Tables for Crystallography
(1992, Vol. C, Tables 4.2.6.8 and 6.1.1.4)
;
N N 0.006 0.003
;International Tables for Crystallography
(1992, Vol. C, Tables 4.2.6.8 and 6.1.1.4)
;
Pd Pd -0.999 1.007
;International Tables for Crystallography
(1992, Vol. C, Tables 4.2.6.8 and 6.1.1.4)
;

loop_
_geom_angle_atom_site_label_1
_geom_angle_atom_site_label_2
_geom_angle_atom_site_label_3
_geom_angle
_geom_angle_publ_flag
O1 Pd1 O2 83.19(9) n
O1 Pd1 N1 98.19(10) n
O1 Pd1 N2 173.80(10) n
O2 Pd1 N1 172.10(10) n
O2 Pd1 N2 97.49(10) n
N1 Pd1 N2 80.30(10) n
Pd1 O1 C21 109.9(2) no
Pd1 O2 C26 109.9(2) no
Pd1 N1 C2 112.0(2) no
Pd1 N1 C10 128.9(2) no
C2 N1 C10 118.6(3) no
Pd1 N2 C12 112.2(2) no
Pd1 N2 C20 127.8(2) no
C12 N2 C20 118.5(3) no
N1 C2 C3 122.4(3) no
N1 C2 C12 116.3(3) no
C3 C2 C12 121.3(3) no
C2 C3 C4 119.8(3) no
C2 C3 H3 120.1 no
C4 C3 H3 120.1 no
C3 C4 C5 119.6(3) no
C3 C4 H4 120.2 no
C5 C4 H4 120.2 no
C4 C5 C6 121.8(3) no
C4 C5 C10 119.0(3) no
C6 C5 C10 119.2(3) no
C5 C6 C7 120.5(3) no
C5 C6 H6 119.8 no
C7 C6 H6 119.8 no
C6 C7 C8 120.5(4) no
C6 C7 H7 119.7 no
C8 C7 H7 119.7 no
C7 C8 C9 121.1(4) no
C7 C8 H8 119.4 no
C9 C8 H8 119.4 no
C8 C9 C10 120.2(3) no
C8 C9 H9 119.9 no
C10 C9 H9 119.9 no
N1 C10 C5 120.4(3) no
N1 C10 C9 121.2(3) no
C5 C10 C9 118.5(3) no
N2 C12 C2 115.6(3) no
N2 C12 C13 122.5(3) no
C2 C12 C13 121.8(3) no
C12 C13 C14 119.7(3) no
C12 C13 H13 120.1 no
C14 C13 H13 120.1 no
C13 C14 C15 120.0(4) no
C13 C14 H14 120.0 no
C15 C14 H14 120.0 no
C14 C15 C16 122.5(4) no
C14 C15 C20 118.4(3) no
C16 C15 C20 119.1(4) no
C15 C16 C17 119.8(5) no
C15 C16 H16 120.1 no
C17 C16 H16 120.1 no
C16 C17 C18 120.8(5) no
C16 C17 H17 119.6 no
C18 C17 H17 119.6 no
C17 C18 C19 121.0(5) no
C17 C18 H18 119.5 no
C19 C18 H18 119.5 no
C18 C19 C20 119.5(5) no
C18 C19 H19 120.2 no
C20 C19 H19 120.2 no
N2 C20 C15 120.5(3) no
N2 C20 C19 120.0(4) no
C15 C20 C19 119.5(3) no
O1 C21 C22 121.8(3) no
O1 C21 C26 117.6(3) no
C22 C21 C26 120.5(3) no
C21 C22 C23 119.2(3) no
C21 C22 H22 120.4 no
C23 C22 H22 120.4 no
C22 C23 C24 120.3(3) no
C22 C23 H23 119.8 no
C24 C23 H23 119.9 no
C23 C24 C25 120.7(3) no
C23 C24 H24 119.7 no
C25 C24 H24 119.7 no
C24 C25 C26 119.7(3) no
C24 C25 H25 120.2 no
C26 C25 H25 120.2 no
O2 C26 C21 117.2(3) no
O2 C26 C25 123.0(3) no
C21 C26 C25 119.7(3) no

loop_
_geom_bond_atom_site_label_1
_geom_bond_atom_site_label_2
_geom_bond_distance
_geom_bond_publ_flag
Pd1 O1 1.987(2) n
Pd1 O2 1.990(2) n
Pd1 N1 2.055(3) n
Pd1 N2 2.047(3) n
O1 C21 1.349(4) no
O2 C26 1.355(4) no
N1 C2 1.340(4) no
N1 C10 1.386(4) no
N2 C12 1.334(4) no
N2 C20 1.386(4) no
C2 C3 1.405(4) no
C2 C12 1.472(5) no
C3 C4 1.355(5) no
C3 H3 0.930 no
C4 C5 1.398(5) no
C4 H4 0.930 no
C5 C6 1.416(5) no
C5 C10 1.419(4) no
C6 C7 1.350(6) no
C6 H6 0.930 no
C7 C8 1.389(5) no
C7 H7 0.930 no
C8 C9 1.366(5) no
C8 H8 0.930 no
C9 C10 1.410(5) no
C9 H9 0.930 no
C12 C13 1.402(5) no
C13 C14 1.353(6) no
C13 H13 0.930 no
C14 C15 1.398(5) no
C14 H14 0.930 no
C15 C16 1.417(6) no
C15 C20 1.420(6) no
C16 C17 1.354(7) no
C16 H16 0.930 no
C17 C18 1.402(9) no
C17 H17 0.930 no
C18 C19 1.369(7) no
C18 H18 0.930 no
C19 C20 1.403(6) no
C19 H19 0.930 no
C21 C22 1.389(5) no
C21 C26 1.395(5) no
C22 C23 1.396(5) no
C22 H22 0.930 no
C23 C24 1.369(5) no
C23 H23 0.930 no
C24 C25 1.394(5) no
C24 H24 0.930 no
C25 C26 1.383(5) no
C25 H25 0.930 no

loop_
_geom_contact_atom_site_label_1
_geom_contact_atom_site_label_2
_geom_contact_distance
_geom_contact_site_symmetry_2
Pd1 C3 3.288(4) 3_556
Pd1 C2 3.555(3) 3_556
O1 C13 3.281(4) 3_556
O1 C3 3.471(4) 3_556
O2 C4 3.093(4) 3_556
O2 C8 3.276(4) 2_556
O2 C3 3.298(4) 3_556
C3 C26 3.254(5) 3_556
C3 C21 3.336(5) 3_556
C3 C17 3.380(6) 3_566
C4 C26 3.323(5) 3_556
C4 C6 3.532(5) 3_456
C8 C26 3.561(5) 2_546
C13 C20 3.596(5) 3_566

loop_
_geom_torsion_atom_site_label_1
_geom_torsion_atom_site_label_2
_geom_torsion_atom_site_label_3
_geom_torsion_atom_site_label_4
_geom_torsion
_geom_torsion_publ_flag
Pd1 O1 C21 C22 -166.0(3) no
Pd1 O1 C21 C26 11.1(3) no
Pd1 O2 C26 C21 -9.5(4) no
Pd1 O2 C26 C25 167.5(3) no
Pd1 N1 C2 C3 171.4(3) no
Pd1 N1 C2 C12 -9.4(4) no
Pd1 N1 C10 C5 -165.7(2) no
Pd1 N1 C10 C9 13.7(5) no
Pd1 N2 C12 C2 17.1(4) no
Pd1 N2 C12 C13 -162.4(3) no
Pd1 N2 C20 C15 158.3(3) no
Pd1 N2 C20 C19 -23.8(5) no
O1 Pd1 O2 C26 12.0(2) no
O1 Pd1 N1 C2 -159.8(2) no
O1 Pd1 N1 C10 11.0(3) no
O1 C21 C22 C23 177.7(3) no
O1 C21 C26 O2 -1.1(4) no
O1 C21 C26 C25 -178.2(3) no
O2 Pd1 O1 C21 -12.6(2) no
O2 Pd1 N2 C12 155.2(2) no
O2 Pd1 N2 C20 -10.6(3) no
O2 C26 C21 C22 176.1(3) no
O2 C26 C25 C24 -176.0(3) no
N1 Pd1 O1 C21 159.6(2) no
N1 Pd1 N2 C12 -17.1(2) no
N1 Pd1 N2 C20 177.1(3) no
N1 C2 C3 C4 -4.2(5) no
N1 C2 C12 N2 -5.2(4) no
N1 C2 C12 C13 174.3(3) no
N1 C10 C5 C4 -4.2(5) no
N1 C10 C5 C6 177.1(3) no
N1 C10 C9 C8 -178.5(3) no
N2 Pd1 O2 C26 -161.8(2) no
N2 Pd1 N1 C2 14.2(2) no
N2 Pd1 N1 C10 -175.1(3) no
N2 C12 C2 C3 174.0(3) no
N2 C12 C13 C14 -0.2(5) no
N2 C20 C15 C14 4.1(5) no
N2 C20 C15 C16 -177.2(3) no
N2 C20 C19 C18 179.1(4) no
C2 N1 C10 C5 4.6(5) no
C2 N1 C10 C9 -176.1(3) no
C2 C3 C4 C5 4.5(5) no
C2 C12 N2 C20 -175.6(3) no
C2 C12 C13 C14 -179.6(3) no
C3 C2 N1 C10 -0.4(5) no
C3 C2 C12 C13 -6.5(5) no
C3 C4 C5 C6 178.2(4) no
C3 C4 C5 C10 -0.4(5) no
C4 C3 C2 C12 176.6(3) no
C4 C5 C6 C7 -176.3(4) no
C4 C5 C10 C9 176.4(3) no
C5 C6 C7 C8 -0.9(6) no
C5 C10 C9 C8 0.8(5) no
C6 C5 C10 C9 -2.2(5) no
C6 C7 C8 C9 -0.6(6) no
C7 C6 C5 C10 2.3(6) no
C7 C8 C9 C10 0.6(6) no
C10 N1 C2 C12 178.8(3) no
C12 N2 C20 C15 -6.8(5) no
C12 N2 C20 C19 171.2(3) no
C12 C13 C14 C15 -2.6(6) no
C13 C12 N2 C20 4.9(5) no
C13 C14 C15 C16 -178.0(4) no
C13 C14 C15 C20 0.6(6) no
C14 C15 C16 C17 175.5(4) no
C14 C15 C20 C19 -173.8(4) no
C15 C16 C17 C18 -0.5(7) no
C15 C20 C19 C18 -3.0(6) no
C16 C15 C20 C19 4.8(6) no
C16 C17 C18 C19 2.4(7) no
C17 C16 C15 C20 -3.1(6) no
C17 C18 C19 C20 -0.7(7) no
C21 C22 C23 C24 -0.1(5) no
C21 C26 C25 C24 1.0(5) no
C22 C21 C26 C25 -1.0(5) no
C22 C23 C24 C25 0.1(6) no
C23 C22 C21 C26 0.6(5) no
C23 C24 C25 C26 -0.5(5) no
C23 C24 C25 C26 -0.5(5) no
